data_4128830
loop_
_publ_author_name
'Su, Yuanting'
'Huan Do, Dinh Cao'
'Li, Yongxin'
'Kinjo, Rei'

_publ_section_title
;
 Metal-Free Selective Borylation of Arenes by a Diazadiborinine via
 C-H/C-F Bond Activation and Dearomatization.
;
_journal_issue 35
_journal_name_full 'Journal of the American Chemical Society'
_journal_page_first 13729
_journal_page_last 13733
_journal_paper_doi 10.1021/jacs.9b06022
_journal_volume 141
_journal_year 2019
_chemical_formula_sum 'C60 H53 B2 Cl N4'
_chemical_formula_weight 887.13
_space_group_crystal_system monoclinic
_space_group_IT_number 14
_space_group_name_Hall '-P 2yn'
_space_group_name_H-M_alt 'P 1 21/n 1'
_atom_sites_solution_hydrogens mixed
_atom_sites_solution_primary dual
_cell_angle_alpha 90
_cell_angle_beta 93.355(2)
_cell_angle_gamma 90
_cell_formula_units_Z 4
_cell_length_a 11.7205(6)
_cell_length_b 28.0408(11)
_cell_length_c 15.0652(6)
_cell_measurement_reflns_used 5795
_cell_measurement_temperature 100.(2)
_cell_measurement_theta_max 25.8322
_cell_measurement_theta_min 2.3806
_cell_volume 4942.7(4)
_computing_cell_refinement 'SAINT V8.38A (Bruker AXS Inc., 2017)'
_computing_data_collection 'APEX3 (Bruker AXS Inc., 2017)'
_computing_data_reduction 'SAINT V8.38A (Bruker AXS Inc., 2017)'
_computing_publication_material 'APEX3 (Bruker AXS Inc., 2017)'
_computing_structure_refinement 'SHELXL-2016/6 (Sheldrick, 2016)'
_computing_structure_solution 'XT, VERSION 2014/5'
_diffrn_ambient_temperature 100.(2)
_diffrn_detector_area_resol_mean 7.4074
_diffrn_measured_fraction_theta_full 0.996
_diffrn_measured_fraction_theta_max 0.996
_diffrn_measurement_device_type 'Photon II CPADs detector'
_diffrn_measurement_method 'phi and omega scans'
_diffrn_radiation_monochromator 'Multilayer Mirror'
_diffrn_radiation_type MoK\a
_diffrn_radiation_wavelength 0.71073
_diffrn_reflns_av_R_equivalents 0.1046
_diffrn_reflns_av_unetI/netI 0.1030
_diffrn_reflns_limit_h_max 15
_diffrn_reflns_limit_h_min -13
_diffrn_reflns_limit_k_max 35
_diffrn_reflns_limit_k_min -36
_diffrn_reflns_limit_l_max 19
_diffrn_reflns_limit_l_min -19
_diffrn_reflns_number 47923
_diffrn_reflns_theta_full 27.87
_diffrn_reflns_theta_max 27.87
_diffrn_reflns_theta_min 2.38
_diffrn_source 'Incoatec microfocus source'
_diffrn_source_type 'Bruker D8 Quest'
_exptl_absorpt_coefficient_mu 0.121
_exptl_absorpt_correction_T_max 0.99
_exptl_absorpt_correction_T_min 0.75
_exptl_absorpt_correction_type multi-scan
_exptl_absorpt_process_details
;
SADABS-2016/2 - Bruker AXS area detector scaling and absorption correction
;
_exptl_crystal_colour colourless
_exptl_crystal_density_diffrn 1.192
_exptl_crystal_density_method 'not measured'
_exptl_crystal_description block
_exptl_crystal_F_000 1872
_exptl_crystal_size_max 0.240
_exptl_crystal_size_mid 0.200
_exptl_crystal_size_min 0.100
_refine_diff_density_max 0.370
_refine_diff_density_min -0.373
_refine_ls_extinction_method none
_refine_ls_goodness_of_fit_ref 1.010
_refine_ls_hydrogen_treatment mixed
_refine_ls_matrix_type full
_refine_ls_number_parameters 781
_refine_ls_number_reflns 11747
_refine_ls_number_restraints 663
_refine_ls_restrained_S_all 0.994
_refine_ls_R_factor_all 0.1508
_refine_ls_R_factor_gt 0.0654
_refine_ls_shift/su_max 0.000
_refine_ls_shift/su_mean 0.000
_refine_ls_structure_factor_coef Fsqd
_refine_ls_weighting_details 'w=1/[\s^2^(Fo^2^)+(0.0722P)^2^+1.9645P] where P=(Fo^2^+2Fc^2^)/3'
_refine_ls_weighting_scheme calc
_refine_ls_wR_factor_gt 0.1448
_refine_ls_wR_factor_ref 0.1879
_reflns_number_gt 6059
_reflns_number_total 11747
_reflns_threshold_expression 'I > 2\s(I)'
_cod_data_source_file ja9b06022_si_006.cif
_cod_data_source_block rei1113m
_cod_depositor_comments
;
The following automatic conversions were performed:

data item '_exptl_absorpt_correction_type' value 'Multi-Scan' was
changed to 'multi-scan' in accordance with the
/home/data/users/saulius/crontab/automatic-downloads/current/ACS/lib/dictionaries/cif_core.dic
dictionary named 'cif_core.dic' version 2.4.2 last updated on
2011-04-26.

Automatic conversion script
Id: cif_fix_values 6909 2019-04-08 15:41:33Z antanas 
;
_cod_database_code 4128830

loop_
_space_group_symop_operation_xyz
'x, y, z'
'-x+1/2, y+1/2, -z+1/2'
'-x, -y, -z'
'x-1/2, -y-1/2, z-1/2'

loop_
_atom_site_type_symbol
_atom_site_label
_atom_site_fract_x
_atom_site_fract_y
_atom_site_fract_z
_atom_site_U_iso_or_equiv
_atom_site_adp_type
_atom_site_calc_flag
_atom_site_refinement_flags_adp
_atom_site_refinement_flags_occupancy
_atom_site_refinement_flags_posn
_atom_site_occupancy
_atom_site_disorder_assembly
_atom_site_disorder_group
B B1 0.4455(3) 0.33535(11) 0.75850(18) 0.0358(7) Uani d . . . 1.0 . .
C C1 0.5814(3) 0.34256(10) 0.76616(16) 0.0366(7) Uani d . . . 1.0 . .
C C2 0.6591(3) 0.31168(12) 0.81309(18) 0.0460(8) Uani d . . . 1.0 . .
H H2 0.630017 0.284694 0.842475 0.055 Uiso calc U . R 1.0 . .
C C3 0.7750(3) 0.31931(13) 0.8177(2) 0.0569(9) Uani d . . . 1.0 . .
H H3 0.824557 0.297323 0.848599 0.068 Uiso calc U . R 1.0 . .
C C4 0.8199(3) 0.35881(14) 0.7775(2) 0.0643(10) Uani d . . . 1.0 . .
H H4 0.900027 0.364144 0.780654 0.077 Uiso calc U . R 1.0 . .
C C5 0.7465(3) 0.39066(12) 0.7324(2) 0.0601(9) Uani d . . . 1.0 . .
H H5 0.776149 0.418084 0.704784 0.072 Uiso calc U . R 1.0 . .
C C6 0.6296(3) 0.38217(10) 0.72802(19) 0.0461(8) Uani d . . . 1.0 . .
H H6 0.58048 0.40449 0.69754 0.055 Uiso calc U . R 1.0 . .
C C7 0.3899(3) 0.28399(9) 0.78175(15) 0.0361(7) Uani d . . . 1.0 . .
C C8 0.4452(3) 0.24057(10) 0.77011(18) 0.0454(8) Uani d . . . 1.0 . .
H H8 0.519374 0.240573 0.747782 0.054 Uiso calc U . R 1.0 . .
C C9 0.3949(3) 0.19731(11) 0.79026(19) 0.0525(9) Uani d . . . 1.0 . .
H H9 0.435236 0.168411 0.781928 0.063 Uiso calc U . R 1.0 . .
C C10 0.2875(3) 0.19589(12) 0.8221(2) 0.0570(9) Uani d . . . 1.0 . .
H H10 0.253972 0.166349 0.837124 0.068 Uiso calc U . R 1.0 . .
C C11 0.2291(3) 0.23819(12) 0.83192(19) 0.0532(8) Uani d . . . 1.0 . .
H H11 0.154121 0.237736 0.852687 0.064 Uiso calc U . R 1.0 . .
C C12 0.2790(3) 0.28103(11) 0.81174(18) 0.0444(7) Uani d . . . 1.0 . .
H H12 0.236792 0.309608 0.81838 0.053 Uiso calc U . R 1.0 . .
C C13 0.3188(3) 0.40996(10) 0.79466(16) 0.0393(7) Uani d . . D 1.0 . .
C C14 0.3647(2) 0.42142(9) 0.93976(15) 0.0297(6) Uani d . . . 1.0 . .
C C15 0.4218(2) 0.38219(9) 0.91229(15) 0.0287(6) Uani d . . . 1.0 . .
C C16 0.5013(2) 0.35170(9) 0.96755(15) 0.0292(6) Uani d . . . 1.0 . .
C C17 0.4714(3) 0.30517(9) 0.98983(16) 0.0348(6) Uani d . . . 1.0 . .
H H17 0.401312 0.291911 0.966456 0.042 Uiso calc U . R 1.0 . .
C C18 0.5444(3) 0.27816(10) 1.04641(18) 0.0421(7) Uani d . . . 1.0 . .
H H18 0.523018 0.246659 1.061678 0.05 Uiso calc U . R 1.0 . .
C C19 0.6462(3) 0.29627(10) 1.08025(18) 0.0420(7) Uani d . . . 1.0 . .
H H19 0.69574 0.277313 1.117857 0.05 Uiso calc U . R 1.0 . .
C C20 0.6762(3) 0.34215(11) 1.0594(2) 0.0483(8) Uani d . . . 1.0 . .
H H20 0.746208 0.355177 1.083363 0.058 Uiso calc U . R 1.0 . .
C C21 0.6040(3) 0.36956(10) 1.00312(18) 0.0428(7) Uani d . . . 1.0 . .
H H21 0.625784 0.401158 0.988892 0.051 Uiso calc U . R 1.0 . .
C C22 0.3576(2) 0.44285(9) 1.02896(15) 0.0289(6) Uani d . . . 1.0 . .
C C23 0.3487(2) 0.41427(9) 1.10335(15) 0.0315(6) Uani d . . . 1.0 . .
H H23 0.35043 0.380585 1.096865 0.038 Uiso calc U . R 1.0 . .
C C24 0.3375(2) 0.43372(9) 1.18688(16) 0.0359(6) Uani d . . . 1.0 . .
H H24 0.332836 0.413506 1.237142 0.043 Uiso calc U . R 1.0 . .
C C25 0.3332(2) 0.48274(10) 1.19677(17) 0.0391(7) Uani d . . . 1.0 . .
H H25 0.323863 0.496299 1.253677 0.047 Uiso calc U . R 1.0 . .
C C26 0.3425(3) 0.51184(10) 1.12376(17) 0.0392(7) Uani d . . . 1.0 . .
H H26 0.339777 0.545488 1.130663 0.047 Uiso calc U . R 1.0 . .
C C27 0.3558(2) 0.49241(9) 1.04038(17) 0.0355(6) Uani d . . . 1.0 . .
H H27 0.363645 0.512805 0.990758 0.043 Uiso calc U . R 1.0 . .
C C37 0.3161(3) 0.37934(10) 0.63556(16) 0.0378(7) Uani d . . D 1.0 . .
C C38 0.3634(2) 0.34243(9) 0.51136(16) 0.0341(6) Uani d . . . 1.0 . .
C C39 0.4292(2) 0.32430(9) 0.58045(16) 0.0325(6) Uani d . . . 1.0 . .
C C40 0.5089(3) 0.28373(9) 0.57215(15) 0.0331(6) Uani d . . . 1.0 . .
C C41 0.4627(3) 0.24032(9) 0.54190(17) 0.0390(7) Uani d . . . 1.0 . .
H H41 0.382193 0.236917 0.533521 0.047 Uiso calc U . R 1.0 . .
C C42 0.5328(3) 0.20227(10) 0.52403(18) 0.0431(7) Uani d . . . 1.0 . .
H H42 0.500537 0.173009 0.503017 0.052 Uiso calc U . R 1.0 . .
C C43 0.6495(3) 0.20690(10) 0.53675(17) 0.0439(8) Uani d . . . 1.0 . .
H H43 0.697616 0.18061 0.525393 0.053 Uiso calc U . R 1.0 . .
C C44 0.6969(3) 0.24964(10) 0.56598(17) 0.0418(7) Uani d . . . 1.0 . .
H H44 0.777547 0.252785 0.574079 0.05 Uiso calc U . R 1.0 . .
C C45 0.6265(3) 0.28804(10) 0.58355(16) 0.0377(7) Uani d . . . 1.0 . .
H H45 0.659401 0.317395 0.603492 0.045 Uiso calc U . R 1.0 . .
C C46 0.3649(3) 0.33220(9) 0.41508(16) 0.0384(7) Uani d . . . 1.0 . .
C C47 0.2667(3) 0.31871(10) 0.36495(19) 0.0515(8) Uani d . . . 1.0 . .
H H47 0.195538 0.316585 0.391837 0.062 Uiso calc U . R 1.0 . .
C C48 0.2736(4) 0.30841(11) 0.2754(2) 0.0584(10) Uani d . . . 1.0 . .
H H48 0.206559 0.299359 0.241017 0.07 Uiso calc U . R 1.0 . .
C C49 0.3753(3) 0.31108(10) 0.23578(19) 0.0531(9) Uani d . . . 1.0 . .
H H49 0.378879 0.303479 0.174555 0.064 Uiso calc U . R 1.0 . .
C C50 0.4717(3) 0.32468(12) 0.28432(18) 0.0537(9) Uani d . . . 1.0 . .
H H50 0.542471 0.326806 0.25691 0.064 Uiso calc U . R 1.0 . .
C C51 0.4660(3) 0.33544(11) 0.37406(18) 0.0491(8) Uani d . . . 1.0 . .
H H51 0.533279 0.345177 0.407464 0.059 Uiso calc U . R 1.0 . .
C C28 0.2150(5) 0.47587(18) 0.8597(5) 0.0273(12) Uani d U P D 0.732(2) A 1
C C29 0.1067(6) 0.46947(19) 0.8917(6) 0.0276(11) Uani d U P . 0.732(2) A 1
C C30 0.0299(6) 0.5075(2) 0.8829(6) 0.0311(12) Uani d U P . 0.732(2) A 1
H H30 -0.044321 0.503993 0.904244 0.037 Uiso calc U P R 0.732(2) A 1
C C31 0.0591(5) 0.5507(2) 0.8436(5) 0.0326(12) Uani d U P . 0.732(2) A 1
C C32 0.1686(6) 0.55488(18) 0.8145(3) 0.0319(11) Uani d U P . 0.732(2) A 1
H H32 0.189723 0.584245 0.788648 0.038 Uiso calc U P R 0.732(2) A 1
C C33 0.2497(5) 0.51835(18) 0.8211(3) 0.0303(11) Uani d U P . 0.732(2) A 1
C C34 0.3653(4) 0.52590(15) 0.7878(3) 0.0352(9) Uani d U P . 0.732(2) A 1
H H34A 0.42348 0.519458 0.83571 0.053 Uiso calc U P R 0.732(2) A 1
H H34B 0.372384 0.558968 0.7678 0.053 Uiso calc U P R 0.732(2) A 1
H H34C 0.376291 0.504246 0.737962 0.053 Uiso calc U P R 0.732(2) A 1
C C35 -0.0267(10) 0.5896(5) 0.8319(12) 0.045(3) Uani d U P . 0.732(2) A 1
H H35A 0.010317 0.620351 0.845178 0.067 Uiso calc U P R 0.732(2) A 1
H H35B -0.08794 0.584517 0.872521 0.067 Uiso calc U P R 0.732(2) A 1
H H35C -0.059054 0.589678 0.77045 0.067 Uiso calc U P R 0.732(2) A 1
C C36 0.0754(7) 0.4223(3) 0.9341(4) 0.0359(13) Uani d U P . 0.732(2) A 1
H H36A 0.091003 0.396088 0.893548 0.054 Uiso calc U P R 0.732(2) A 1
H H36B -0.005908 0.422451 0.945806 0.054 Uiso calc U P R 0.732(2) A 1
H H36C 0.121153 0.418119 0.990075 0.054 Uiso calc U P R 0.732(2) A 1
C C28A 0.2311(14) 0.4809(4) 0.8658(13) 0.027(2) Uani d U P DG 0.268(2) A 2
C C29A 0.1213(17) 0.4663(4) 0.8833(16) 0.028(2) Uani d U P G 0.268(2) A 2
C C30A 0.0317(13) 0.4988(6) 0.8775(16) 0.031(2) Uani d U P G 0.268(2) A 2
H H30A -0.043363 0.488851 0.889462 0.037 Uiso calc U P R 0.268(2) A 2
C C31A 0.0518(13) 0.5459(6) 0.8541(13) 0.033(2) Uani d U P G 0.268(2) A 2
C C32A 0.1616(15) 0.5605(4) 0.8366(10) 0.032(2) Uani d U P G 0.268(2) A 2
H H32A 0.17533 0.592638 0.820607 0.039 Uiso calc U P R 0.268(2) A 2
C C33A 0.2512(12) 0.5280(5) 0.8424(10) 0.030(2) Uani d U P G 0.268(2) A 2
C C34A 0.3755(10) 0.5447(4) 0.8303(8) 0.041(2) Uani d U P . 0.268(2) A 2
H H34D 0.375721 0.568137 0.782062 0.062 Uiso calc U P R 0.268(2) A 2
H H34E 0.422514 0.517215 0.815498 0.062 Uiso calc U P R 0.268(2) A 2
H H34F 0.406823 0.559252 0.885591 0.062 Uiso calc U P R 0.268(2) A 2
C C35A -0.049(3) 0.5828(14) 0.830(3) 0.038(4) Uani d U P . 0.268(2) A 2
H H35D -0.031095 0.613701 0.857691 0.057 Uiso calc U P R 0.268(2) A 2
H H35E -0.120839 0.570645 0.851693 0.057 Uiso calc U P R 0.268(2) A 2
H H35F -0.058011 0.586815 0.765126 0.057 Uiso calc U P R 0.268(2) A 2
C C36A 0.089(2) 0.4176(8) 0.9050(11) 0.042(4) Uani d U P . 0.268(2) A 2
H H36D 0.006173 0.416355 0.912739 0.064 Uiso calc U P R 0.268(2) A 2
H H36E 0.130147 0.407571 0.96017 0.064 Uiso calc U P R 0.268(2) A 2
H H36F 0.107369 0.39616 0.856565 0.064 Uiso calc U P R 0.268(2) A 2
C C52 0.2141(5) 0.4075(2) 0.4957(4) 0.0368(10) Uani d U P D 0.732(2) A 1
C C53 0.1026(4) 0.39523(17) 0.4751(3) 0.0451(10) Uani d U P . 0.732(2) A 1
C C54 0.0332(5) 0.42881(19) 0.4295(3) 0.0535(12) Uani d U P . 0.732(2) A 1
H H54 -0.044646 0.421358 0.414758 0.064 Uiso calc U P R 0.732(2) A 1
C C55 0.0762(6) 0.47317(19) 0.4050(3) 0.0571(13) Uani d U P . 0.732(2) A 1
C C56 0.1896(5) 0.48320(17) 0.4264(3) 0.0523(12) Uani d U P . 0.732(2) A 1
H H56 0.219417 0.513252 0.410115 0.063 Uiso calc U P R 0.732(2) A 1
C C57 0.2615(5) 0.45073(19) 0.4710(3) 0.0427(11) Uani d U P . 0.732(2) A 1
C C58 0.3834(5) 0.46357(18) 0.4935(3) 0.0584(13) Uani d U P . 0.732(2) A 1
H H58A 0.39964 0.494919 0.468391 0.088 Uiso calc U P R 0.732(2) A 1
H H58B 0.433398 0.439617 0.468612 0.088 Uiso calc U P R 0.732(2) A 1
H H58C 0.397201 0.464593 0.558249 0.088 Uiso calc U P R 0.732(2) A 1
C C59 0.0009(6) 0.5099(2) 0.3577(4) 0.083(2) Uani d U P . 0.732(2) A 1
H H59A 0.007226 0.540256 0.38999 0.124 Uiso calc U P R 0.732(2) A 1
H H59B -0.078675 0.499036 0.355306 0.124 Uiso calc U P R 0.732(2) A 1
H H59C 0.025227 0.514398 0.297149 0.124 Uiso calc U P R 0.732(2) A 1
C C60 0.0509(4) 0.34825(15) 0.5033(3) 0.0529(11) Uani d U P . 0.732(2) A 1
H H60A 0.108871 0.329632 0.537565 0.079 Uiso calc U P R 0.732(2) A 1
H H60B 0.024079 0.330221 0.45036 0.079 Uiso calc U P R 0.732(2) A 1
H H60C -0.013645 0.354629 0.540087 0.079 Uiso calc U P R 0.732(2) A 1
C C52A 0.2127(9) 0.4077(5) 0.5012(8) 0.043(2) Uani d U P DG 0.268(2) A 2
C C53A 0.0999(11) 0.3947(4) 0.5121(7) 0.053(2) Uani d U P G 0.268(2) A 2
C C54A 0.0114(8) 0.4198(4) 0.4680(7) 0.059(2) Uani d U P G 0.268(2) A 2
H H54A -0.065727 0.410967 0.475478 0.071 Uiso calc U P R 0.268(2) A 2
C C55A 0.0356(9) 0.4579(4) 0.4132(7) 0.054(2) Uani d U P G 0.268(2) A 2
C C56A 0.1484(10) 0.4709(4) 0.4023(6) 0.051(2) Uani d U P G 0.268(2) A 2
H H56A 0.165009 0.496883 0.364777 0.061 Uiso calc U P R 0.268(2) A 2
C C57A 0.2370(8) 0.4457(5) 0.4463(8) 0.047(2) Uani d U P G 0.268(2) A 2
C C58A 0.3590(13) 0.4570(5) 0.4346(10) 0.065(3) Uani d U P . 0.268(2) A 2
H H58D 0.390746 0.433619 0.394493 0.097 Uiso calc U P R 0.268(2) A 2
H H58E 0.401763 0.455893 0.492422 0.097 Uiso calc U P R 0.268(2) A 2
H H58F 0.365002 0.489025 0.409102 0.097 Uiso calc U P R 0.268(2) A 2
C C59A -0.0606(15) 0.4900(7) 0.3705(12) 0.068(4) Uani d U P . 0.268(2) A 2
H H59D -0.064704 0.519659 0.404408 0.102 Uiso calc U P R 0.268(2) A 2
H H59E -0.133821 0.473149 0.371121 0.102 Uiso calc U P R 0.268(2) A 2
H H59F -0.043896 0.497288 0.308975 0.102 Uiso calc U P R 0.268(2) A 2
C C60A 0.0671(13) 0.3575(5) 0.5792(10) 0.072(3) Uani d U P . 0.268(2) A 2
H H60D 0.056851 0.372916 0.63654 0.108 Uiso calc U P R 0.268(2) A 2
H H60E 0.127703 0.333496 0.586168 0.108 Uiso calc U P R 0.268(2) A 2
H H60F -0.004508 0.342081 0.55812 0.108 Uiso calc U P R 0.268(2) A 2
B B2 0.2466(5) 0.41041(19) 0.7008(3) 0.0321(12) Uani d U P D 0.732(2) A 1
H H1B 0.241(4) 0.4507(11) 0.673(2) 0.029(10) Uiso d . P D 0.732(2) A 1
Cl Cl1 0.10143(9) 0.38250(4) 0.71353(6) 0.0468(3) Uani d U P . 0.732(2) A 1
B B2A 0.2847(17) 0.4260(5) 0.6955(7) 0.043(3) Uani d U P D 0.268(2) A 2
H H2B 0.185(4) 0.435(3) 0.680(5) 0.02(2) Uiso d . P D 0.268(2) A 2
Cl Cl1A 0.3612(4) 0.48375(11) 0.6537(2) 0.0791(14) Uani d U P . 0.268(2) A 2
N N1 0.3933(2) 0.37565(8) 0.82123(12) 0.0337(5) Uani d . . . 1.0 . .
N N2 0.30144(19) 0.43856(7) 0.86525(13) 0.0335(5) Uani d . . D 1.0 . .
N N3 0.3992(2) 0.34777(8) 0.65829(13) 0.0348(5) Uani d . . . 1.0 . .
N N4 0.2924(2) 0.37650(7) 0.54688(13) 0.0352(5) Uani d . . D 1.0 . .

loop_
_atom_site_aniso_label
_atom_site_aniso_U_11
_atom_site_aniso_U_22
_atom_site_aniso_U_33
_atom_site_aniso_U_12
_atom_site_aniso_U_13
_atom_site_aniso_U_23
B1 0.042(2) 0.0410(18) 0.0249(14) 0.0168(15) 0.0052(13) -0.0011(12)
C1 0.0443(18) 0.0383(15) 0.0276(13) 0.0118(14) 0.0069(12) -0.0065(11)
C2 0.041(2) 0.0575(19) 0.0396(15) 0.0146(16) 0.0052(13) -0.0028(14)
C3 0.048(2) 0.067(2) 0.0558(19) 0.0134(18) 0.0015(16) -0.0058(17)
C4 0.044(2) 0.075(3) 0.074(2) 0.005(2) 0.0030(18) -0.027(2)
C5 0.064(3) 0.049(2) 0.070(2) -0.0097(19) 0.0156(19) -0.0166(17)
C6 0.053(2) 0.0386(17) 0.0472(16) 0.0097(15) 0.0061(14) -0.0102(13)
C7 0.050(2) 0.0379(15) 0.0201(11) 0.0122(14) 0.0007(12) -0.0013(10)
C8 0.058(2) 0.0431(17) 0.0355(14) 0.0099(16) 0.0055(14) 0.0043(12)
C9 0.075(3) 0.0395(17) 0.0434(16) 0.0085(17) 0.0017(16) 0.0019(13)
C10 0.072(3) 0.054(2) 0.0444(17) -0.0138(19) 0.0016(17) -0.0026(15)
C11 0.057(2) 0.061(2) 0.0419(16) -0.0116(18) 0.0007(15) -0.0130(15)
C12 0.048(2) 0.0460(17) 0.0388(15) 0.0037(15) 0.0001(14) -0.0078(13)
C13 0.0464(19) 0.0428(16) 0.0294(13) 0.0206(14) 0.0086(12) 0.0013(11)
C14 0.0351(16) 0.0286(13) 0.0258(11) 0.0033(12) 0.0046(11) 0.0028(10)
C15 0.0327(15) 0.0274(13) 0.0264(12) 0.0033(12) 0.0046(10) 0.0012(10)
C16 0.0331(16) 0.0262(13) 0.0285(12) 0.0061(11) 0.0052(11) 0.0001(10)
C17 0.0407(18) 0.0300(14) 0.0339(13) 0.0015(13) 0.0038(12) 0.0007(11)
C18 0.051(2) 0.0302(15) 0.0456(16) 0.0099(14) 0.0074(14) 0.0080(12)
C19 0.0414(19) 0.0416(17) 0.0428(15) 0.0163(14) 0.0012(13) 0.0074(13)
C20 0.042(2) 0.0476(18) 0.0535(17) 0.0030(15) -0.0089(14) 0.0039(14)
C21 0.046(2) 0.0298(15) 0.0518(16) 0.0012(14) -0.0016(14) 0.0080(13)
C22 0.0298(15) 0.0287(13) 0.0282(12) 0.0012(11) 0.0024(10) -0.0011(10)
C23 0.0372(17) 0.0273(13) 0.0305(12) -0.0018(12) 0.0053(11) -0.0007(10)
C24 0.0439(18) 0.0352(15) 0.0291(12) -0.0020(13) 0.0049(12) 0.0002(11)
C25 0.0428(18) 0.0415(16) 0.0332(13) 0.0038(14) 0.0030(12) -0.0108(12)
C26 0.0458(19) 0.0289(14) 0.0431(15) 0.0035(13) 0.0035(13) -0.0054(12)
C27 0.0432(18) 0.0300(14) 0.0338(13) 0.0022(13) 0.0045(12) 0.0026(11)
C37 0.0462(18) 0.0403(15) 0.0269(12) 0.0145(14) 0.0023(12) 0.0010(11)
C38 0.0412(17) 0.0304(14) 0.0308(13) 0.0066(12) 0.0031(11) -0.0032(11)
C39 0.0408(17) 0.0283(13) 0.0293(12) 0.0068(12) 0.0089(11) -0.0011(10)
C40 0.0450(19) 0.0313(14) 0.0234(12) 0.0088(13) 0.0048(11) 0.0020(10)
C41 0.0471(19) 0.0339(15) 0.0363(14) 0.0045(14) 0.0052(13) 0.0030(12)
C42 0.059(2) 0.0302(15) 0.0404(15) 0.0082(14) 0.0061(14) -0.0004(12)
C43 0.064(2) 0.0346(16) 0.0329(14) 0.0205(15) 0.0037(14) 0.0005(12)
C44 0.0465(19) 0.0457(17) 0.0332(14) 0.0162(14) 0.0023(13) 0.0014(12)
C45 0.047(2) 0.0387(16) 0.0271(12) 0.0097(14) 0.0028(12) -0.0011(11)
C46 0.059(2) 0.0268(14) 0.0285(13) 0.0116(13) -0.0025(13) 0.0004(10)
C47 0.072(2) 0.0421(17) 0.0397(16) -0.0164(17) 0.0003(15) -0.0003(13)
C48 0.091(3) 0.0455(19) 0.0378(16) -0.0256(19) -0.0074(17) -0.0018(14)
C49 0.096(3) 0.0336(16) 0.0292(14) 0.0049(17) 0.0021(17) -0.0019(12)
C50 0.066(2) 0.061(2) 0.0345(15) 0.0279(18) 0.0039(15) 0.0014(14)
C51 0.054(2) 0.061(2) 0.0319(14) 0.0206(17) -0.0022(14) -0.0029(13)
C28 0.030(3) 0.0267(19) 0.025(2) 0.0065(19) 0.0016(18) -0.0004(17)
C29 0.031(3) 0.0261(19) 0.026(2) 0.0041(18) 0.0060(18) -0.0045(16)
C30 0.029(2) 0.029(3) 0.036(2) 0.0046(18) 0.0074(17) -0.008(2)
C31 0.034(2) 0.029(2) 0.034(2) 0.0058(18) 0.0010(18) 0.0006(18)
C32 0.037(2) 0.028(2) 0.031(3) 0.0028(17) 0.0041(19) 0.0028(17)
C33 0.036(2) 0.028(2) 0.027(2) 0.0053(18) 0.0038(17) -0.0009(16)
C34 0.035(2) 0.033(2) 0.038(2) -0.0014(18) 0.0024(18) 0.0057(17)
C35 0.039(5) 0.041(5) 0.053(4) 0.008(3) 0.004(4) 0.001(4)
C36 0.041(3) 0.033(3) 0.034(3) -0.002(2) 0.011(3) -0.001(2)
C28A 0.029(4) 0.029(4) 0.024(4) 0.005(3) 0.001(4) -0.002(4)
C29A 0.033(4) 0.026(4) 0.027(4) 0.005(3) 0.003(4) -0.005(4)
C30A 0.032(4) 0.031(4) 0.029(4) 0.002(3) 0.007(4) -0.001(4)
C31A 0.035(4) 0.032(4) 0.032(4) 0.009(4) 0.007(4) -0.003(4)
C32A 0.038(4) 0.025(4) 0.034(5) 0.008(3) 0.006(4) -0.002(4)
C33A 0.034(3) 0.026(4) 0.030(4) 0.002(3) 0.007(4) 0.000(4)
C34A 0.037(5) 0.035(6) 0.052(6) 0.001(5) 0.005(5) 0.005(5)
C35A 0.039(8) 0.027(7) 0.046(8) 0.010(7) -0.010(8) -0.015(6)
C36A 0.041(7) 0.040(6) 0.047(9) -0.002(5) 0.007(7) 0.001(7)
C52 0.048(2) 0.031(2) 0.030(2) 0.0126(18) -0.0014(18) -0.0043(17)
C53 0.059(2) 0.046(2) 0.029(2) 0.0107(18) -0.013(2) -0.0090(18)
C54 0.068(3) 0.059(2) 0.031(2) 0.019(2) -0.019(2) -0.006(2)
C55 0.082(3) 0.055(3) 0.0331(19) 0.029(3) -0.009(2) -0.0049(19)
C56 0.085(3) 0.041(2) 0.031(2) 0.018(2) 0.004(2) 0.0035(18)
C57 0.060(3) 0.037(2) 0.031(2) 0.0116(19) 0.0066(19) 0.0024(18)
C58 0.071(3) 0.047(3) 0.059(3) -0.009(2) 0.016(3) 0.009(2)
C59 0.120(6) 0.076(4) 0.049(3) 0.052(4) -0.021(4) -0.002(3)
C60 0.054(3) 0.051(2) 0.052(2) -0.011(2) -0.007(2) -0.012(2)
C52A 0.058(4) 0.038(4) 0.033(4) 0.013(4) -0.005(4) -0.002(4)
C53A 0.061(4) 0.048(4) 0.048(4) 0.012(3) -0.004(4) -0.008(4)
C54A 0.069(4) 0.056(4) 0.051(4) 0.016(4) -0.009(4) -0.009(4)
C55A 0.071(4) 0.054(4) 0.035(4) 0.020(4) -0.012(4) -0.008(4)
C56A 0.073(4) 0.048(4) 0.030(4) 0.018(4) -0.009(4) 0.000(3)
C57A 0.065(4) 0.041(4) 0.034(4) 0.017(4) -0.003(4) 0.003(4)
C58A 0.076(6) 0.056(7) 0.060(7) -0.001(6) -0.006(6) 0.013(6)
C59A 0.079(8) 0.080(9) 0.044(6) 0.038(7) -0.010(7) -0.005(6)
C60A 0.058(7) 0.067(7) 0.091(8) 0.002(6) 0.016(6) -0.001(6)
B2 0.038(3) 0.032(3) 0.027(2) 0.008(2) 0.004(2) 0.0015(19)
Cl1 0.0383(6) 0.0647(7) 0.0373(5) 0.0017(5) 0.0003(4) -0.0060(4)
B2A 0.054(8) 0.046(7) 0.031(5) 0.019(6) 0.012(6) -0.001(5)
Cl1A 0.147(4) 0.0438(18) 0.0480(18) 0.004(2) 0.016(2) 0.0031(14)
N1 0.0407(14) 0.0368(12) 0.0241(10) 0.0132(11) 0.0058(9) 0.0017(9)
N2 0.0395(14) 0.0343(12) 0.0270(10) 0.0149(11) 0.0059(9) 0.0007(9)
N3 0.0429(15) 0.0358(12) 0.0262(10) 0.0140(11) 0.0052(9) -0.0012(9)
N4 0.0461(15) 0.0315(12) 0.0278(10) 0.0128(11) 0.0012(10) 0.0004(9)

loop_
_atom_type_symbol
_atom_type_description
_atom_type_scat_dispersion_real
_atom_type_scat_dispersion_imag
_atom_type_scat_source
C C 0.0033 0.0016 'International Tables Vol C Tables 4.2.6.8 and 6.1.1.4'
H H 0.0000 0.0000 'International Tables Vol C Tables 4.2.6.8 and 6.1.1.4'
B B 0.0013 0.0007 'International Tables Vol C Tables 4.2.6.8 and 6.1.1.4'
Cl Cl 0.1484 0.1585 'International Tables Vol C Tables 4.2.6.8 and 6.1.1.4'
N N 0.0061 0.0033 'International Tables Vol C Tables 4.2.6.8 and 6.1.1.4'

loop_
_geom_angle_atom_site_label_1
_geom_angle_atom_site_label_2
_geom_angle_atom_site_label_3
_geom_angle
C1 B1 N3 108.6(2)
C1 B1 N1 106.2(2)
N3 B1 N1 106.2(2)
C1 B1 C7 120.3(2)
N3 B1 C7 106.0(2)
N1 B1 C7 108.8(2)
C6 C1 C2 115.5(3)
C6 C1 B1 119.9(3)
C2 C1 B1 124.5(3)
C3 C2 C1 122.4(3)
C3 C2 H2 118.8
C1 C2 H2 118.8
C2 C3 C4 120.2(3)
C2 C3 H3 119.9
C4 C3 H3 119.9
C3 C4 C5 119.3(3)
C3 C4 H4 120.3
C5 C4 H4 120.3
C6 C5 C4 119.6(3)
C6 C5 H5 120.2
C4 C5 H5 120.2
C1 C6 C5 122.9(3)
C1 C6 H6 118.6
C5 C6 H6 118.6
C8 C7 C12 115.8(3)
C8 C7 B1 123.4(3)
C12 C7 B1 120.8(2)
C9 C8 C7 121.9(3)
C9 C8 H8 119.1
C7 C8 H8 119.1
C10 C9 C8 120.7(3)
C10 C9 H9 119.7
C8 C9 H9 119.7
C9 C10 C11 118.9(3)
C9 C10 H10 120.6
C11 C10 H10 120.6
C12 C11 C10 120.4(3)
C12 C11 H11 119.8
C10 C11 H11 119.8
C11 C12 C7 122.4(3)
C11 C12 H12 118.8
C7 C12 H12 118.8
N1 C13 N2 108.3(2)
N1 C13 B2A 127.3(5)
N2 C13 B2A 122.0(5)
N1 C13 B2 124.6(3)
N2 C13 B2 126.2(3)
C15 C14 N2 106.3(2)
C15 C14 C22 131.1(2)
N2 C14 C22 122.4(2)
C14 C15 N1 108.0(2)
C14 C15 C16 126.7(2)
N1 C15 C16 125.3(2)
C21 C16 C17 118.0(2)
C21 C16 C15 120.8(2)
C17 C16 C15 121.0(2)
C18 C17 C16 120.0(3)
C18 C17 H17 120.0
C16 C17 H17 120.0
C19 C18 C17 121.1(3)
C19 C18 H18 119.4
C17 C18 H18 119.4
C18 C19 C20 119.4(3)
C18 C19 H19 120.3
C20 C19 H19 120.3
C19 C20 C21 120.0(3)
C19 C20 H20 120.0
C21 C20 H20 120.0
C16 C21 C20 121.3(3)
C16 C21 H21 119.3
C20 C21 H21 119.3
C23 C22 C27 118.2(2)
C23 C22 C14 120.7(2)
C27 C22 C14 121.1(2)
C24 C23 C22 121.5(2)
C24 C23 H23 119.2
C22 C23 H23 119.2
C25 C24 C23 119.7(2)
C25 C24 H24 120.2
C23 C24 H24 120.2
C26 C25 C24 119.8(2)
C26 C25 H25 120.1
C24 C25 H25 120.1
C25 C26 C27 120.6(2)
C25 C26 H26 119.7
C27 C26 H26 119.7
C26 C27 C22 120.3(2)
C26 C27 H27 119.9
C22 C27 H27 119.9
N3 C37 N4 108.5(2)
N3 C37 B2 126.7(3)
N4 C37 B2 124.4(3)
N3 C37 B2A 124.5(6)
N4 C37 B2A 123.4(5)
C39 C38 N4 106.7(2)
C39 C38 C46 129.8(2)
N4 C38 C46 123.4(2)
C38 C39 N3 107.8(2)
C38 C39 C40 123.7(2)
N3 C39 C40 128.2(2)
C45 C40 C41 118.7(3)
C45 C40 C39 123.4(2)
C41 C40 C39 117.5(3)
C42 C41 C40 120.8(3)
C42 C41 H41 119.6
C40 C41 H41 119.6
C43 C42 C41 119.8(3)
C43 C42 H42 120.1
C41 C42 H42 120.1
C42 C43 C44 120.3(3)
C42 C43 H43 119.9
C44 C43 H43 119.9
C43 C44 C45 120.0(3)
C43 C44 H44 120.0
C45 C44 H44 120.0
C40 C45 C44 120.4(3)
C40 C45 H45 119.8
C44 C45 H45 119.8
C51 C46 C47 118.9(3)
C51 C46 C38 119.3(3)
C47 C46 C38 121.9(3)
C48 C47 C46 119.4(3)
C48 C47 H47 120.3
C46 C47 H47 120.3
C49 C48 C47 121.1(3)
C49 C48 H48 119.5
C47 C48 H48 119.5
C50 C49 C48 119.9(3)
C50 C49 H49 120.1
C48 C49 H49 120.1
C49 C50 C51 119.8(3)
C49 C50 H50 120.1
C51 C50 H50 120.1
C46 C51 C50 121.0(3)
C46 C51 H51 119.5
C50 C51 H51 119.5
C29 C28 C33 123.1(3)
C29 C28 N2 122.2(4)
C33 C28 N2 114.8(5)
C28 C29 C30 117.6(3)
C28 C29 C36 120.1(5)
C30 C29 C36 122.3(5)
C29 C30 C31 121.9(4)
C29 C30 H30 119.0
C31 C30 H30 119.0
C32 C31 C30 117.5(4)
C32 C31 C35 122.1(7)
C30 C31 C35 120.3(7)
C31 C32 C33 123.6(4)
C31 C32 H32 118.2
C33 C32 H32 118.2
C28 C33 C32 116.2(4)
C28 C33 C34 123.7(4)
C32 C33 C34 120.1(4)
C33 C34 H34A 109.5
C33 C34 H34B 109.5
H34A C34 H34B 109.5
C33 C34 H34C 109.5
H34A C34 H34C 109.5
H34B C34 H34C 109.5
C31 C35 H35A 109.5
C31 C35 H35B 109.5
H35A C35 H35B 109.5
C31 C35 H35C 109.5
H35A C35 H35C 109.5
H35B C35 H35C 109.5
C29 C36 H36A 109.5
C29 C36 H36B 109.5
H36A C36 H36B 109.5
C29 C36 H36C 109.5
H36A C36 H36C 109.5
H36B C36 H36C 109.5
C29A C28A C33A 120.0
C29A C28A N2 107.1(11)
C33A C28A N2 132.3(11)
C30A C29A C28A 120.0
C30A C29A C36A 114.8(15)
C28A C29A C36A 125.1(15)
C29A C30A C31A 120.0
C29A C30A H30A 120.0
C31A C30A H30A 120.0
C32A C31A C30A 120.0
C32A C31A C35A 116.6(17)
C30A C31A C35A 122.6(17)
C31A C32A C33A 120.0
C31A C32A H32A 120.0
C33A C32A H32A 120.0
C32A C33A C28A 120.0
C32A C33A C34A 120.4(10)
C28A C33A C34A 119.4(10)
C33A C34A H34D 109.5
C33A C34A H34E 109.5
H34D C34A H34E 109.5
C33A C34A H34F 109.5
H34D C34A H34F 109.5
H34E C34A H34F 109.5
C31A C35A H35D 109.5
C31A C35A H35E 109.5
H35D C35A H35E 109.5
C31A C35A H35F 109.5
H35D C35A H35F 109.5
H35E C35A H35F 109.5
C29A C36A H36D 109.5
C29A C36A H36E 109.5
H36D C36A H36E 109.5
C29A C36A H36F 109.5
H36D C36A H36F 109.5
H36E C36A H36F 109.5
C53 C52 C57 123.2(4)
C53 C52 N4 122.4(4)
C57 C52 N4 114.4(5)
C52 C53 C54 117.5(4)
C52 C53 C60 123.0(4)
C54 C53 C60 119.4(5)
C53 C54 C55 121.4(5)
C53 C54 H54 119.3
C55 C54 H54 119.3
C56 C55 C54 118.5(4)
C56 C55 C59 120.0(6)
C54 C55 C59 121.5(6)
C55 C56 C57 122.0(5)
C55 C56 H56 119.0
C57 C56 H56 119.0
C56 C57 C52 117.4(5)
C56 C57 C58 119.9(5)
C52 C57 C58 122.7(4)
C57 C58 H58A 109.5
C57 C58 H58B 109.5
H58A C58 H58B 109.5
C57 C58 H58C 109.5
H58A C58 H58C 109.5
H58B C58 H58C 109.5
C55 C59 H59A 109.5
C55 C59 H59B 109.5
H59A C59 H59B 109.5
C55 C59 H59C 109.5
H59A C59 H59C 109.5
H59B C59 H59C 109.5
C53 C60 H60A 109.5
C53 C60 H60B 109.5
H60A C60 H60B 109.5
C53 C60 H60C 109.5
H60A C60 H60C 109.5
H60B C60 H60C 109.5
C53A C52A C57A 120.0
C53A C52A N4 112.5(9)
C57A C52A N4 127.4(8)
C54A C53A C52A 120.0
C54A C53A C60A 117.0(10)
C52A C53A C60A 122.6(10)
C53A C54A C55A 120.0
C53A C54A H54A 120.0
C55A C54A H54A 120.0
C56A C55A C54A 120.0
C56A C55A C59A 118.2(10)
C54A C55A C59A 121.5(10)
C55A C56A C57A 120.0
C55A C56A H56A 120.0
C57A C56A H56A 120.0
C56A C57A C52A 120.0
C56A C57A C58A 122.2(9)
C52A C57A C58A 117.8(9)
C57A C58A H58D 109.5
C57A C58A H58E 109.5
H58D C58A H58E 109.5
C57A C58A H58F 109.5
H58D C58A H58F 109.5
H58E C58A H58F 109.5
C55A C59A H59D 109.5
C55A C59A H59E 109.5
H59D C59A H59E 109.5
C55A C59A H59F 109.5
H59D C59A H59F 109.5
H59E C59A H59F 109.5
C53A C60A H60D 109.5
C53A C60A H60E 109.5
H60D C60A H60E 109.5
C53A C60A H60F 109.5
H60D C60A H60F 109.5
H60E C60A H60F 109.5
C37 B2 C13 106.2(3)
C37 B2 Cl1 109.6(3)
C13 B2 Cl1 109.8(3)
C37 B2 H1B 108.7(18)
C13 B2 H1B 109.0(18)
Cl1 B2 H1B 113.(2)
C13 B2A C37 103.9(8)
C13 B2A Cl1A 116.0(10)
C37 B2A Cl1A 111.0(8)
C13 B2A H2B 115.(4)
C37 B2A H2B 108.(4)
Cl1A B2A H2B 103.(5)
C13 N1 C15 108.1(2)
C13 N1 B1 126.0(2)
C15 N1 B1 125.9(2)
C13 N2 C14 109.3(2)
C13 N2 C28A 127.0(8)
C14 N2 C28A 123.7(8)
C13 N2 C28 121.0(3)
C14 N2 C28 129.0(3)
C37 N3 C39 107.9(2)
C37 N3 B1 125.4(2)
C39 N3 B1 126.4(2)
C37 N4 C38 109.1(2)
C37 N4 C52A 122.2(6)
C38 N4 C52A 128.5(6)
C37 N4 C52 125.2(3)
C38 N4 C52 125.4(3)

loop_
_geom_bond_atom_site_label_1
_geom_bond_atom_site_label_2
_geom_bond_distance
B1 C1 1.602(5)
B1 N3 1.612(3)
B1 N1 1.616(3)
B1 C7 1.628(4)
C1 C6 1.386(4)
C1 C2 1.416(4)
C2 C3 1.373(5)
C2 H2 0.95
C3 C4 1.381(5)
C3 H3 0.95
C4 C5 1.389(5)
C4 H4 0.95
C5 C6 1.389(5)
C5 H5 0.95
C6 H6 0.95
C7 C8 1.395(4)
C7 C12 1.403(4)
C8 C9 1.390(4)
C8 H8 0.95
C9 C10 1.374(5)
C9 H9 0.95
C10 C11 1.382(5)
C10 H10 0.95
C11 C12 1.378(4)
C11 H11 0.95
C12 H12 0.95
C13 N1 1.345(3)
C13 N2 1.357(3)
C13 B2A 1.588(12)
C13 B2 1.605(5)
C14 C15 1.365(3)
C14 N2 1.394(3)
C14 C22 1.479(3)
C15 N1 1.405(3)
C15 C16 1.483(3)
C16 C21 1.383(4)
C16 C17 1.397(3)
C17 C18 1.395(4)
C17 H17 0.95
C18 C19 1.368(4)
C18 H18 0.95
C19 C20 1.375(4)
C19 H19 0.95
C20 C21 1.393(4)
C20 H20 0.95
C21 H21 0.95
C22 C23 1.386(3)
C22 C27 1.401(3)
C23 C24 1.385(3)
C23 H23 0.95
C24 C25 1.384(4)
C24 H24 0.95
C25 C26 1.379(4)
C25 H25 0.95
C26 C27 1.386(3)
C26 H26 0.95
C27 H27 0.95
C37 N3 1.346(3)
C37 N4 1.351(3)
C37 B2 1.576(6)
C37 B2A 1.643(12)
C38 C39 1.357(3)
C38 N4 1.395(3)
C38 C46 1.480(3)
C39 N3 1.407(3)
C39 C40 1.482(4)
C40 C45 1.384(4)
C40 C41 1.398(4)
C41 C42 1.383(4)
C41 H41 0.95
C42 C43 1.375(4)
C42 H42 0.95
C43 C44 1.382(4)
C43 H43 0.95
C44 C45 1.391(4)
C44 H44 0.95
C45 H45 0.95
C46 C51 1.371(4)
C46 C47 1.392(4)
C47 C48 1.387(4)
C47 H47 0.95
C48 C49 1.366(5)
C48 H48 0.95
C49 C50 1.364(5)
C49 H49 0.95
C50 C51 1.390(4)
C50 H50 0.95
C51 H51 0.95
C28 C29 1.396(6)
C28 C33 1.396(5)
C28 N2 1.455(5)
C29 C30 1.397(5)
C29 C36 1.521(9)
C30 C31 1.398(6)
C30 H30 0.95
C31 C32 1.386(6)
C31 C35 1.488(15)
C32 C33 1.397(6)
C32 H32 0.95
C33 C34 1.488(7)
C34 H34A 0.98
C34 H34B 0.98
C34 H34C 0.98
C35 H35A 0.98
C35 H35B 0.98
C35 H35C 0.98
C36 H36A 0.98
C36 H36B 0.98
C36 H36C 0.98
C28A C29A 1.39
C28A C33A 1.39
C28A N2 1.445(10)
C29A C30A 1.39
C29A C36A 1.46(3)
C30A C31A 1.39
C30A H30A 0.95
C31A C32A 1.39
C31A C35A 1.60(4)
C32A C33A 1.39
C32A H32A 0.95
C33A C34A 1.551(18)
C34A H34D 0.98
C34A H34E 0.98
C34A H34F 0.98
C35A H35D 0.98
C35A H35E 0.98
C35A H35F 0.98
C36A H36D 0.98
C36A H36E 0.98
C36A H36F 0.98
C52 C53 1.370(6)
C52 C57 1.394(6)
C52 N4 1.452(5)
C53 C54 1.398(6)
C53 C60 1.521(6)
C54 C55 1.399(8)
C54 H54 0.95
C55 C56 1.379(8)
C55 C59 1.508(7)
C56 C57 1.387(6)
C56 H56 0.95
C57 C58 1.493(7)
C58 H58A 0.98
C58 H58B 0.98
C58 H58C 0.98
C59 H59A 0.98
C59 H59B 0.98
C59 H59C 0.98
C60 H60A 0.98
C60 H60B 0.98
C60 H60C 0.98
C52A C53A 1.39
C52A C57A 1.39
C52A N4 1.426(7)
C53A C54A 1.39
C53A C60A 1.518(16)
C54A C55A 1.39
C54A H54A 0.95
C55A C56A 1.39
C55A C59A 1.551(17)
C56A C57A 1.39
C56A H56A 0.95
C57A C58A 1.485(18)
C58A H58D 0.98
C58A H58E 0.98
C58A H58F 0.98
C59A H59D 0.98
C59A H59E 0.98
C59A H59F 0.98
C60A H60D 0.98
C60A H60E 0.98
C60A H60F 0.98
B2 Cl1 1.892(6)
B2 H1B 1.20(3)
B2A Cl1A 1.972(18)
B2A H2B 1.20(3)
